data_4113280
loop_
_publ_author_name
'Ki-Whan Chi'
'Chris Addicott'
'Atta M. Arif'
'Peter J. Stang'

_publ_section_title
;
 Ambidentate Pyridyl-carboxylate Ligands in the Coordination-Driven
 Self-Assembly of 2D Pt Macrocycles: Self-Selection for a Single Isomer
;
_journal_name_full 'Journal of the American Chemical Society'
_journal_page_first 16569
_journal_page_last 16574
_journal_paper_doi 10.1021/ja045542l
_journal_volume 126
_journal_year 2004
_chemical_formula_moiety 'C88 H144 N2 O4 P8 Pt4,2(N O3),3(C H Cl3)'
_chemical_formula_sum 'C91 H147 Cl9 N4 O10 P8 Pt4'
_chemical_formula_weight 2804.30
_chemical_name_systematic
; 
 ? 
;
_space_group_IT_number 2
_symmetry_cell_setting triclinic
_symmetry_space_group_name_Hall '-P 1'
_symmetry_space_group_name_H-M 'P -1'
_atom_sites_solution_hydrogens geom
_atom_sites_solution_primary direct
_atom_sites_solution_secondary difmap
_audit_creation_method SHELXL-97
_cell_angle_alpha 70.9567(6)
_cell_angle_beta 69.6170(7)
_cell_angle_gamma 74.8414(14)
_cell_formula_units_Z 1
_cell_length_a 13.1654(2)
_cell_length_b 14.8448(2)
_cell_length_c 16.6288(3)
_cell_measurement_reflns_used 8461
_cell_measurement_temperature 150(1)
_cell_measurement_theta_max 27.89
_cell_measurement_theta_min 1.018
_cell_volume 2839.31(8)
_computing_cell_refinement DENZO-SMN
_computing_data_collection 'Nonius COLLECt'
_computing_data_reduction DENZO-SMN
_computing_molecular_graphics 'WinGX, Ortep3'
_computing_structure_refinement 'SHELXL-97 (Sheldrick, 1997)'
_computing_structure_solution SIR97
_diffrn_ambient_temperature 150(1)
_diffrn_measured_fraction_theta_full 0.989
_diffrn_measured_fraction_theta_max 0.989
_diffrn_measurement_device_type 'Nonius KappaCCD Diffractometer'
_diffrn_measurement_method 'Phi plus Omega scan'
_diffrn_radiation_monochromator graphite
_diffrn_radiation_source 'fine-focus sealed tube'
_diffrn_radiation_type MoK\a
_diffrn_radiation_wavelength 0.71073
_diffrn_reflns_av_R_equivalents 0.0288
_diffrn_reflns_av_sigmaI/netI 0.0473
_diffrn_reflns_limit_h_max 16
_diffrn_reflns_limit_h_min -17
_diffrn_reflns_limit_k_max 19
_diffrn_reflns_limit_k_min -19
_diffrn_reflns_limit_l_max 21
_diffrn_reflns_limit_l_min -19
_diffrn_reflns_number 20964
_diffrn_reflns_theta_full 27.89
_diffrn_reflns_theta_max 27.89
_diffrn_reflns_theta_min 2.04
_exptl_absorpt_coefficient_mu 5.287
_exptl_absorpt_correction_T_max 0.4178
_exptl_absorpt_correction_T_min 0.2999
_exptl_absorpt_correction_type multi-scan
_exptl_absorpt_process_details 'DENZO-SMN (Otwinowski & Minor, 1997)'
_exptl_crystal_colour yellow
_exptl_crystal_density_diffrn 1.640
_exptl_crystal_description prism
_exptl_crystal_F_000 1386
_exptl_crystal_size_max 0.30
_exptl_crystal_size_mid 0.25
_exptl_crystal_size_min 0.20
_refine_diff_density_max 2.143
_refine_diff_density_min -4.790
_refine_diff_density_rms 0.249
_refine_ls_extinction_method none
_refine_ls_goodness_of_fit_ref 1.030
_refine_ls_hydrogen_treatment mixed
_refine_ls_matrix_type full
_refine_ls_number_parameters 577
_refine_ls_number_reflns 13409
_refine_ls_number_restraints 49
_refine_ls_restrained_S_all 1.029
_refine_ls_R_factor_all 0.1137
_refine_ls_R_factor_gt 0.0815
_refine_ls_shift/su_max 0.034
_refine_ls_shift/su_mean 0.001
_refine_ls_structure_factor_coef Fsqd
_refine_ls_weighting_details 'calc w=1/[\s^2^(Fo^2^)+(0.1462P)^2^+26.9617P] where P=(Fo^2^+2Fc^2^)/3'
_refine_ls_weighting_scheme calc
_refine_ls_wR_factor_gt 0.2272
_refine_ls_wR_factor_ref 0.2624
_reflns_number_gt 9428
_reflns_number_total 13409
_reflns_threshold_expression >2sigma(I)
_cod_data_source_file ja045542lsi20040930_120114.cif
_cod_data_source_block pjs209
_cod_database_code 4113280

loop_
_symmetry_equiv_pos_as_xyz
'x, y, z'
'-x, -y, -z'

loop_
_atom_site_label
_atom_site_type_symbol
_atom_site_fract_x
_atom_site_fract_y
_atom_site_fract_z
_atom_site_U_iso_or_equiv
_atom_site_adp_type
_atom_site_occupancy
_atom_site_symmetry_multiplicity
_atom_site_calc_flag
_atom_site_refinement_flags
_atom_site_disorder_assembly
_atom_site_disorder_group
Pt1 Pt 0.160397(12) 0.148053(12) 0.654063(9) 0.04580(5) Uani 0.75 1 d P A 1
Pt1' Pt 0.20055(3) 0.15042(3) 0.64398(3) 0.03242(8) Uiso 0.25 1 d P A 2
Pt2' Pt -0.24353(3) 0.19204(3) 0.80629(2) 0.03085(8) Uiso 0.25 1 d P . 2
Pt2 Pt -0.279226(13) 0.211201(11) 0.813354(9) 0.04377(4) Uani 0.75 1 d P . .
P1 P 0.21469(7) 0.29862(7) 0.62577(5) 0.0497(2) Uani 1 1 d . . .
P2 P 0.13716(11) -0.00479(9) 0.65969(9) 0.0766(5) Uani 0.75 1 d PD A 1
P3 P -0.35962(10) 0.10355(8) 0.78928(7) 0.0573(4) Uani 0.75 1 d P B 1
P2' P 0.2071(3) -0.0056(2) 0.6536(2) 0.0568(10) Uani 0.25 1 d P A 2
P3' P -0.30632(19) 0.07657(17) 0.77987(17) 0.0305(7) Uani 0.25 1 d P B 2
P4 P -0.22823(8) 0.33197(7) 0.84041(6) 0.0655(3) Uani 1 1 d D B .
C1 C 0.1243(3) 0.2026(2) 0.5374(2) 0.0571(10) Uani 1 1 d . . .
C2 C 0.2049(4) 0.2005(3) 0.4600(2) 0.0752(15) Uani 1 1 d . A .
H2 H 0.2776 0.1723 0.4631 0.090 Uiso 1 1 calc R . .
C3 C 0.1875(4) 0.2376(3) 0.3749(2) 0.0814(16) Uani 1 1 d . . .
H3 H 0.2464 0.2339 0.3224 0.098 Uiso 1 1 calc R A .
C4 C 0.0793(4) 0.2806(3) 0.3707(2) 0.0680(12) Uani 1 1 d . A .
H4 H 0.0648 0.3075 0.3148 0.082 Uiso 1 1 calc R . .
C5 C -0.0092(3) 0.2834(2) 0.45168(18) 0.0546(9) Uani 1 1 d . . .
C6 C -0.1141(3) 0.3278(2) 0.44696(19) 0.0629(9) Uani 1 1 d . A .
H6 H -0.1268 0.3551 0.3904 0.075 Uiso 1 1 calc R . .
C7 C -0.2012(3) 0.3332(2) 0.52294(19) 0.0574(8) Uani 1 1 d . . .
C8 C -0.3078(3) 0.3853(3) 0.5188(2) 0.0734(12) Uani 1 1 d . A .
H8 H -0.3196 0.4156 0.4622 0.088 Uiso 1 1 calc R . .
C9 C -0.3921(3) 0.3932(3) 0.5915(3) 0.0720(13) Uani 1 1 d . . .
H9 H -0.4616 0.4300 0.5868 0.086 Uiso 1 1 calc R A .
C10 C -0.3743(3) 0.3441(3) 0.6772(2) 0.0660(11) Uani 1 1 d . A .
H10 H -0.4337 0.3501 0.7288 0.079 Uiso 1 1 calc R . .
C11 C -0.2786(3) 0.2907(2) 0.6879(2) 0.0576(10) Uani 1 1 d . A .
C12 C -0.1846(3) 0.2870(2) 0.61090(19) 0.0521(8) Uani 1 1 d . A .
C13 C -0.0753(3) 0.2420(2) 0.61266(19) 0.0550(8) Uani 1 1 d . . .
H13 H -0.0628 0.2111 0.6690 0.066 Uiso 1 1 calc R A .
C14 C 0.0158(3) 0.2403(2) 0.53620(18) 0.0532(9) Uani 1 1 d . A .
C15 C 0.2278(3) 0.3157(3) 0.7247(2) 0.0652(11) Uani 1 1 d . A .
H15A H 0.1540 0.3191 0.7684 0.078 Uiso 1 1 calc R . .
H15B H 0.2747 0.2574 0.7507 0.078 Uiso 1 1 calc R . .
C16 C 0.2739(3) 0.4020(3) 0.7148(3) 0.0861(13) Uani 1 1 d . . .
H16A H 0.2777 0.4019 0.7727 0.129 Uiso 1 1 calc R A .
H16B H 0.2264 0.4610 0.6925 0.129 Uiso 1 1 calc R . .
H16C H 0.3478 0.3997 0.6729 0.129 Uiso 1 1 calc R . .
C17 C 0.3490(3) 0.3093(4) 0.5430(3) 0.0719(15) Uani 1 1 d . A .
H17A H 0.3453 0.3045 0.4862 0.086 Uiso 1 1 calc R . .
H17B H 0.3665 0.3738 0.5328 0.086 Uiso 1 1 calc R . .
C18 C 0.4410(3) 0.2316(4) 0.5714(3) 0.089(2) Uani 1 1 d . . .
H18A H 0.5110 0.2412 0.5255 0.134 Uiso 1 1 calc R A .
H18B H 0.4256 0.1677 0.5794 0.134 Uiso 1 1 calc R . .
H18C H 0.4454 0.2362 0.6275 0.134 Uiso 1 1 calc R . .
C19 C 0.1277(3) 0.4082(2) 0.5802(3) 0.0572(11) Uani 1 1 d . A .
H19A H 0.0505 0.3971 0.6053 0.069 Uiso 1 1 calc R . .
H19B H 0.1329 0.4612 0.6016 0.069 Uiso 1 1 calc R . .
C20 C 0.1522(3) 0.4430(3) 0.4795(3) 0.0747(12) Uani 1 1 d . . .
H20A H 0.1001 0.5016 0.4637 0.112 Uiso 1 1 calc R A .
H20B H 0.1449 0.3924 0.4568 0.112 Uiso 1 1 calc R . .
H20C H 0.2272 0.4572 0.4531 0.112 Uiso 1 1 calc R . .
C21 C 0.1385(5) -0.0971(4) 0.7630(2) 0.129(2) Uiso 1 1 d D A 1
H21A H 0.1422 -0.1592 0.7511 0.155 Uiso 1 1 calc R A 1
H21B H 0.2091 -0.1006 0.7734 0.155 Uiso 1 1 calc R A 1
C22 C 0.0547(7) -0.0962(8) 0.8472(4) 0.203(5) Uiso 1 1 d D A 1
H22A H 0.0735 -0.1531 0.8932 0.305 Uiso 1 1 calc R A 1
H22B H -0.0166 -0.0974 0.8415 0.305 Uiso 1 1 calc R A 1
H22C H 0.0505 -0.0374 0.8637 0.305 Uiso 1 1 calc R A 1
C23 C 0.2142(9) -0.0412(8) 0.5740(7) 0.193(4) Uiso 1 1 d . A 1
H23A H 0.2911 -0.0371 0.5661 0.232 Uiso 1 1 calc R A 1
H23B H 0.1934 0.0036 0.5212 0.232 Uiso 1 1 calc R A 1
C24 C 0.2097(12) -0.1512(11) 0.5765(10) 0.276(7) Uiso 1 1 d . A 1
H24A H 0.2680 -0.1706 0.5265 0.413 Uiso 1 1 calc R A 1
H24B H 0.1381 -0.1534 0.5722 0.413 Uiso 1 1 calc R A 1
H24C H 0.2203 -0.1955 0.6325 0.413 Uiso 1 1 calc R A 1
C25 C 0.0078(2) -0.0005(4) 0.6422(4) 0.199(5) Uiso 1 1 d D A 1
H25A H -0.0513 0.0320 0.6847 0.239 Uiso 1 1 calc R A 1
H25B H 0.0089 0.0407 0.5817 0.239 Uiso 1 1 calc R A 1
C26 C -0.02245(19) -0.09426(18) 0.6517(2) 0.050 Uiso 1 1 d D A 1
H26A H -0.1018 -0.0917 0.6790 0.075 Uiso 1 1 calc R A 1
H26B H 0.0168 -0.1467 0.6893 0.075 Uiso 1 1 calc R A 1
H26C H -0.0021 -0.1060 0.5929 0.075 Uiso 1 1 calc R A 1
C27 C -0.3612(6) -0.0179(6) 0.8673(6) 0.141(3) Uiso 1 1 d . B 1
H27A H -0.3711 -0.0154 0.9283 0.169 Uiso 1 1 calc R B 1
H27B H -0.4201 -0.0484 0.8678 0.169 Uiso 1 1 calc R B 1
C28 C -0.2467(7) -0.0719(7) 0.8282(6) 0.172(4) Uiso 1 1 d . B 1
H28A H -0.2372 -0.1381 0.8657 0.259 Uiso 1 1 calc R B 1
H28B H -0.1903 -0.0384 0.8261 0.259 Uiso 1 1 calc R B 1
H28C H -0.2395 -0.0735 0.7680 0.259 Uiso 1 1 calc R B 1
C29 C -0.5027(4) 0.1485(4) 0.8043(4) 0.0952(16) Uiso 1 1 d . B 1
H29A H -0.5116 0.2093 0.7578 0.114 Uiso 1 1 calc R B 1
H29B H -0.5365 0.1011 0.7960 0.114 Uiso 1 1 calc R B 1
C30 C -0.5601(6) 0.1664(5) 0.8887(5) 0.125(2) Uiso 1 1 d . B 1
H30A H -0.6378 0.1912 0.8920 0.187 Uiso 1 1 calc R B 1
H30B H -0.5283 0.2142 0.8972 0.187 Uiso 1 1 calc R B 1
H30C H -0.5540 0.1061 0.9353 0.187 Uiso 1 1 calc R B 1
C31 C -0.3214(4) 0.0894(4) 0.6790(3) 0.0821(13) Uiso 1 1 d . B 1
H31A H -0.3394 0.1532 0.6388 0.099 Uiso 1 1 calc R B 1
H31B H -0.2407 0.0693 0.6595 0.099 Uiso 1 1 calc R B 1
C32 C -0.3764(4) 0.0155(4) 0.6672(4) 0.0970(16) Uiso 1 1 d . . .
H32A H -0.3467 0.0101 0.6058 0.146 Uiso 1 1 calc R B 1
H32B H -0.4560 0.0377 0.6806 0.146 Uiso 1 1 calc R B 1
H32C H -0.3613 -0.0478 0.7078 0.146 Uiso 1 1 calc R B 1
C33 C -0.1107(4) 0.3849(4) 0.7633(4) 0.0974(16) Uiso 1 1 d . B 1
H33A H -0.0461 0.3325 0.7604 0.117 Uiso 1 1 calc R B 1
H33B H -0.1227 0.4075 0.7038 0.117 Uiso 1 1 calc R B 1
C34 C -0.0812(5) 0.4653(5) 0.7788(4) 0.113(2) Uiso 1 1 d . B 1
H34A H -0.0160 0.4857 0.7313 0.169 Uiso 1 1 calc R B 1
H34B H -0.0653 0.4442 0.8361 0.169 Uiso 1 1 calc R B 1
H34C H -0.1425 0.5195 0.7793 0.169 Uiso 1 1 calc R B 1
C35 C -0.3309(7) 0.4340(7) 0.8322(4) 0.178(4) Uiso 1 1 d D B 1
H35A H -0.3039 0.4943 0.8214 0.214 Uiso 1 1 calc R B 1
H35B H -0.3663 0.4406 0.7864 0.214 Uiso 1 1 calc R B 1
C36 C -0.4056(10) 0.4025(12) 0.9266(5) 0.336(10) Uiso 1 1 d D B 1
H36A H -0.4756 0.4473 0.9336 0.504 Uiso 1 1 calc R B 1
H36B H -0.3700 0.4030 0.9693 0.504 Uiso 1 1 calc R B 1
H36C H -0.4191 0.3371 0.9375 0.504 Uiso 1 1 calc R B 1
C37 C -0.2273(4) 0.3257(5) 0.9507(2) 0.213(5) Uiso 1 1 d D B 1
H37A H -0.2161 0.3890 0.9510 0.255 Uiso 1 1 calc R B 1
H37B H -0.2999 0.3136 0.9929 0.255 Uiso 1 1 calc R B 1
C38 C -0.1388(3) 0.2475(7) 0.9829(2) 0.291(8) Uiso 1 1 d D B 1
H38A H -0.1624 0.1844 1.0025 0.437 Uiso 1 1 calc R B 1
H38B H -0.1268 0.2607 1.0326 0.437 Uiso 1 1 calc R B 1
H38C H -0.0703 0.2469 0.9343 0.437 Uiso 1 1 calc R B 1
O1 O 0.1882(3) 0.0882(3) 0.7840(3) 0.0402(13) Uani 0.4374(19) 1 d PD A 1
O2 O 0.3605(4) 0.0161(4) 0.7254(3) 0.063(2) Uani 0.4374(19) 1 d PD A 1
N1 N 0.2938(4) -0.1287(4) 1.0532(3) 0.0444(19) Uani 0.4374(19) 1 d PD . 1
C39 C 0.2812(3) 0.0294(4) 0.7892(2) 0.0388(17) Uani 0.4374(19) 1 d PD A 1
C40 C 0.2858(4) -0.0198(4) 0.8802(2) 0.0435(19) Uani 0.4374(19) 1 d PD A 1
C41 C 0.3691(4) -0.0915(5) 0.8975(3) 0.057(2) Uani 0.4374(19) 1 d PD A 1
H41 H 0.4292 -0.1046 0.8484 0.069 Uiso 0.4374(19) 1 calc PR A 1
C42 C 0.3732(5) -0.1484(5) 0.9834(3) 0.051(2) Uani 0.4374(19) 1 d PD A 1
H42 H 0.4324 -0.2001 0.9908 0.061 Uiso 0.4374(19) 1 calc PR A 1
C43 C 0.2049(4) -0.0597(5) 1.0398(3) 0.064(3) Uani 0.4374(19) 1 d PD A 1
H43 H 0.1442 -0.0497 1.0896 0.077 Uiso 0.4374(19) 1 calc PR A 1
C44 C 0.2012(4) -0.0021(5) 0.9525(3) 0.048(2) Uani 0.4374(19) 1 d PD A 1
H44 H 0.1405 0.0479 0.9449 0.057 Uiso 0.4374(19) 1 calc PR A 1
O1' O 0.2415(3) 0.0952(3) 0.7631(2) 0.0506(13) Uani 0.5626(19) 1 d PD A 2
O2' O 0.0745(3) 0.1496(3) 0.8450(3) 0.0658(17) Uani 0.5626(19) 1 d PD A 2
N1' N 0.2422(3) -0.1039(3) 1.0683(2) 0.0431(13) Uani 0.5626(19) 1 d PD . 2
C39' C 0.1647(4) 0.0995(4) 0.8383(3) 0.0571(17) Uani 0.5626(19) 1 d PD A 2
C40' C 0.1964(4) 0.0337(4) 0.9161(2) 0.0533(19) Uani 0.5626(19) 1 d PD A 2
C41' C 0.2910(3) -0.0311(4) 0.9129(3) 0.0489(18) Uani 0.5626(19) 1 d PD A 2
H41' H 0.3436 -0.0317 0.8568 0.059 Uiso 0.5626(19) 1 calc PR A 2
C42' C 0.3145(4) -0.0980(4) 0.9901(3) 0.0477(16) Uani 0.5626(19) 1 d PD A 2
H42' H 0.3838 -0.1393 0.9849 0.057 Uiso 0.5626(19) 1 calc PR A 2
C43' C 0.1428(4) -0.0420(4) 1.0744(3) 0.067(2) Uani 0.5626(19) 1 d PD A 2
H43' H 0.0884 -0.0465 1.1304 0.080 Uiso 0.5626(19) 1 calc PR A 2
C44' C 0.1205(4) 0.0289(4) 0.9977(3) 0.0504(19) Uani 0.5626(19) 1 d PD A 2
H44' H 0.0528 0.0726 1.0034 0.061 Uiso 0.5626(19) 1 calc PR A 2
C45 C 0.5374(7) 0.3285(6) 0.2516(6) 0.164(4) Uiso 1 1 d . . .
H45 H 0.4816 0.3539 0.2179 0.197 Uiso 1 1 calc R . .
Cl1 Cl 0.5161(3) 0.4016(3) 0.3216(2) 0.1183(10) Uiso 0.50 1 d P . .
Cl2 Cl 0.5244(3) 0.2043(3) 0.3151(3) 0.1275(11) Uiso 0.50 1 d P . .
Cl1' Cl 0.6129(5) 0.4787(4) 0.1519(4) 0.179(2) Uiso 0.50 1 d P . .
Cl2' Cl 0.7767(7) 0.3576(6) 0.2185(6) 0.247(3) Uiso 0.50 1 d P . .
Cl3 Cl 0.6654(4) 0.3384(3) 0.1786(3) 0.2661(19) Uiso 1 1 d . . .
C46 C 0.8032(17) 0.6563(16) 0.9525(14) 0.092(6) Uiso 0.25 1 d P . 1
H46 H 0.7436 0.7047 0.9304 0.110 Uiso 0.25 1 calc PR . 1
Cl4 Cl 0.8447(3) 0.7242(3) 1.0234(3) 0.1341(12) Uiso 0.50 1 d P . .
Cl5 Cl 0.7390(6) 0.5798(6) 1.0313(5) 0.126(2) Uiso 0.25 1 d P . 1
Cl6 Cl 0.9140(5) 0.6739(5) 0.8678(4) 0.1030(17) Uiso 0.25 1 d P . 1
C46' C 0.8763(10) 0.6356(9) 0.9568(9) 0.049(3) Uiso 0.25 1 d P . 2
H46' H 0.8195 0.6712 0.9252 0.058 Uiso 0.25 1 calc PR . 2
Cl5' Cl 0.9877(3) 0.6598(3) 0.8612(3) 0.0736(11) Uiso 0.25 1 d P . 2
Cl6' Cl 0.7971(7) 0.5387(7) 1.0282(6) 0.144(3) Uiso 0.25 1 d P . 2
N2 N 0.62679(15) 0.70789(13) 0.88976(14) 0.145(5) Uiso 0.50 1 d PD C 3
O3 O 0.7022(2) 0.64737(18) 0.8583(2) 0.153(4) Uiso 0.50 1 d PD C 3
O4 O 0.6231(3) 0.7240(2) 0.96004(13) 0.155(4) Uiso 0.50 1 d PD C 3
O5 O 0.55471(18) 0.7529(3) 0.85204(18) 0.226(7) Uiso 0.50 1 d PD C 3
N3 N 0.92686(14) 0.61282(15) 1.01885(10) 0.050 Uiso 0.50 1 d PD . 3
O6 O 0.87588(19) 0.54369(14) 1.0557(2) 0.050 Uiso 0.50 1 d PD . 3
O7 O 1.02320(17) 0.5991(2) 0.96906(18) 0.050 Uiso 0.50 1 d PD . 3
O8 O 0.8851(2) 0.69500(13) 1.02976(19) 0.0462(10) Uiso 0.50 1 d PD . 3

loop_
_atom_site_aniso_label
_atom_site_aniso_U_11
_atom_site_aniso_U_22
_atom_site_aniso_U_33
_atom_site_aniso_U_23
_atom_site_aniso_U_13
_atom_site_aniso_U_12
Pt1 0.05315(7) 0.04768(7) 0.03745(6) -0.00958(5) -0.02399(5) 0.00326(6)
Pt2 0.05853(7) 0.04188(7) 0.02951(6) 0.00323(5) -0.01693(5) -0.01618(5)
P1 0.0537(3) 0.0553(4) 0.0418(3) -0.0080(3) -0.0220(3) -0.0067(3)
P2 0.1228(9) 0.0433(5) 0.0753(6) -0.0191(5) -0.0497(6) 0.0007(6)
P3 0.0888(6) 0.0522(5) 0.0356(4) 0.0048(4) -0.0201(4) -0.0370(4)
P2' 0.0927(18) 0.0301(11) 0.0589(15) -0.0054(10) -0.0344(12) -0.0195(11)
P3' 0.0253(9) 0.0292(9) 0.0413(11) -0.0114(8) -0.0109(7) -0.0069(7)
P4 0.0864(4) 0.0721(4) 0.0500(4) -0.0132(3) -0.0159(3) -0.0415(3)
C1 0.0988(19) 0.0441(13) 0.0393(11) -0.0133(9) -0.0304(11) -0.0124(13)
C2 0.113(3) 0.071(2) 0.0427(15) -0.0128(14) -0.0313(15) -0.008(2)
C3 0.133(3) 0.076(2) 0.0353(14) -0.0175(14) -0.0278(16) -0.009(2)
C4 0.122(2) 0.0644(18) 0.0269(11) -0.0110(11) -0.0300(12) -0.0194(17)
C5 0.0999(16) 0.0504(12) 0.0290(10) -0.0019(9) -0.0278(9) -0.0364(11)
C6 0.1117(15) 0.0600(13) 0.0400(11) 0.0094(10) -0.0444(9) -0.0501(10)
C7 0.0965(14) 0.0510(12) 0.0406(12) 0.0161(10) -0.0382(9) -0.0490(10)
C8 0.0930(16) 0.0727(18) 0.0616(16) 0.0293(15) -0.0469(12) -0.0514(13)
C9 0.0825(16) 0.0685(19) 0.0638(18) 0.0264(16) -0.0391(13) -0.0413(14)
C10 0.0896(17) 0.0644(17) 0.0517(15) 0.0115(13) -0.0343(12) -0.0404(13)
C11 0.0919(17) 0.0468(14) 0.0424(13) 0.0032(11) -0.0308(11) -0.0286(12)
C12 0.0915(14) 0.0420(12) 0.0365(11) 0.0051(9) -0.0329(9) -0.0333(10)
C13 0.1016(15) 0.0450(12) 0.0351(10) 0.0073(9) -0.0377(9) -0.0375(10)
C14 0.1004(17) 0.0362(12) 0.0347(11) 0.0019(9) -0.0353(10) -0.0230(11)
C15 0.0776(16) 0.088(2) 0.0422(14) -0.0088(13) -0.0224(11) -0.0370(14)
C16 0.0972(19) 0.122(2) 0.0621(19) -0.0242(15) -0.0153(14) -0.0659(15)
C17 0.0665(18) 0.085(3) 0.0523(17) -0.0018(18) -0.0266(14) -0.0002(19)
C18 0.0530(19) 0.102(3) 0.075(3) 0.001(3) -0.0135(19) 0.012(2)
C19 0.0576(14) 0.0410(14) 0.0786(18) -0.0108(12) -0.0287(12) -0.0111(11)
C20 0.1037(18) 0.0492(17) 0.0845(19) 0.0146(15) -0.0638(13) -0.0249(14)
O1 0.0403(16) 0.048(2) 0.0376(17) -0.0005(15) -0.0247(12) -0.0114(15)
O2 0.070(3) 0.071(3) 0.046(2) 0.001(2) -0.0294(19) -0.012(2)
N1 0.045(3) 0.051(3) 0.021(2) 0.005(2) -0.0032(19) -0.008(2)
C39 0.048(2) 0.038(3) 0.037(2) -0.001(2) -0.0266(17) -0.009(2)
C40 0.052(3) 0.027(3) 0.050(3) 0.008(2) -0.027(2) -0.011(2)
C41 0.078(4) 0.055(4) 0.040(3) 0.000(3) -0.030(2) -0.011(3)
C42 0.080(4) 0.044(3) 0.028(2) -0.006(2) -0.024(2) -0.005(3)
C43 0.063(4) 0.069(5) 0.041(3) 0.000(3) -0.027(3) 0.016(4)
C44 0.042(3) 0.066(4) 0.029(2) -0.016(2) -0.011(2) 0.009(3)
O1' 0.0633(19) 0.0509(19) 0.0326(16) -0.0004(14) -0.0130(14) -0.0160(16)
O2' 0.060(2) 0.079(3) 0.048(2) -0.013(2) -0.0016(18) -0.018(2)
N1' 0.0510(18) 0.058(2) 0.0175(15) 0.0030(15) -0.0063(13) -0.0265(16)
C39' 0.091(3) 0.047(2) 0.049(2) -0.0140(17) -0.0295(19) -0.022(2)
C40' 0.077(3) 0.050(3) 0.024(2) 0.003(2) -0.011(2) -0.018(2)
C41' 0.041(2) 0.055(3) 0.041(3) 0.011(2) -0.0100(19) -0.0229(19)
C42' 0.054(2) 0.049(2) 0.040(2) -0.0081(19) -0.0084(19) -0.0204(19)
C43' 0.061(3) 0.054(3) 0.088(4) -0.011(3) -0.038(2) 0.000(3)
C44' 0.059(3) 0.032(2) 0.052(3) -0.003(2) -0.014(2) -0.006(2)

loop_
_atom_type_symbol
_atom_type_description
_atom_type_scat_dispersion_real
_atom_type_scat_dispersion_imag
_atom_type_scat_source
C C 0.0033 0.0016 'International Tables Vol C Tables 4.2.6.8 and 6.1.1.4'
H H 0.0000 0.0000 'International Tables Vol C Tables 4.2.6.8 and 6.1.1.4'
N N 0.0061 0.0033 'International Tables Vol C Tables 4.2.6.8 and 6.1.1.4'
O O 0.0106 0.0060 'International Tables Vol C Tables 4.2.6.8 and 6.1.1.4'
P P 0.1023 0.0942 'International Tables Vol C Tables 4.2.6.8 and 6.1.1.4'
Cl Cl 0.1484 0.1585 'International Tables Vol C Tables 4.2.6.8 and 6.1.1.4'
Pt Pt -1.7033 8.3905 'International Tables Vol C Tables 4.2.6.8 and 6.1.1.4'

loop_
_geom_angle_atom_site_label_1
_geom_angle_atom_site_label_2
_geom_angle_atom_site_label_3
_geom_angle
_geom_angle_site_symmetry_1
_geom_angle_site_symmetry_3
C1 Pt1 O1 176.29(14) . .
C1 Pt1 P2 90.04(11) . .
O1 Pt1 P2 88.73(14) . .
C1 Pt1 P1 86.26(11) . .
O1 Pt1 P1 95.57(13) . .
P2 Pt1 P1 169.04(4) . .
O1' Pt1' C1 168.14(14) . .
O1' Pt1' P1 95.84(13) . .
C1 Pt1' P1 88.10(10) . .
O1' Pt1' P2' 84.28(17) . .
C1 Pt1' P2' 93.13(15) . .
P1 Pt1' P2' 173.20(10) . .
N1' Pt2' C11 168.85(13) 2_557 .
N1' Pt2' P3' 89.92(16) 2_557 .
C11 Pt2' P3' 88.19(13) . .
N1' Pt2' P4 93.13(14) 2_557 .
C11 Pt2' P4 85.94(11) . .
P3' Pt2' P4 164.80(6) . .
C11 Pt2 N1 175.36(17) . 2_557
C11 Pt2 N1' 165.52(13) . 2_557
N1 Pt2 N1' 18.12(14) 2_557 2_557
C11 Pt2 P4 91.73(12) . .
N1 Pt2 P4 90.27(17) 2_557 .
N1' Pt2 P4 92.74(14) 2_557 .
C11 Pt2 P3 86.21(12) . .
N1 Pt2 P3 91.14(17) 2_557 .
N1' Pt2 P3 91.47(14) 2_557 .
P4 Pt2 P3 170.64(4) . .
C11 Pt2 P3' 88.94(13) . .
N1 Pt2 P3' 89.65(18) 2_557 .
N1' Pt2 P3' 84.80(15) 2_557 .
P4 Pt2 P3' 172.19(6) . .
P3 Pt2 P3' 17.13(6) . .
C15 P1 C17 105.5(2) . .
C15 P1 C19 106.17(19) . .
C17 P1 C19 102.17(17) . .
C15 P1 Pt1' 111.59(13) . .
C17 P1 Pt1' 102.21(18) . .
C19 P1 Pt1' 126.81(15) . .
C15 P1 Pt1 111.89(13) . .
C17 P1 Pt1 112.55(18) . .
C19 P1 Pt1 117.42(14) . .
Pt1' P1 Pt1 11.599(12) . .
C23 P2 C25 96.5(5) . .
C23 P2 C21 112.7(4) . .
C25 P2 C21 105.2(3) . .
C23 P2 Pt1 112.8(4) . .
C25 P2 Pt1 111.51(18) . .
C21 P2 Pt1 116.1(2) . .
C29 P3 C31 99.4(3) . .
C29 P3 C27 101.8(3) . .
C31 P3 C27 107.9(3) . .
C29 P3 Pt2 109.5(2) . .
C31 P3 Pt2 118.19(18) . .
C27 P3 Pt2 117.4(3) . .
Pt2' P3' Pt2 11.571(18) . .
C35 P4 C33 99.7(3) . .
C35 P4 C37 95.9(3) . .
C33 P4 C37 106.9(3) . .
C35 P4 Pt2 108.6(4) . .
C33 P4 Pt2 119.6(2) . .
C37 P4 Pt2 121.2(2) . .
C35 P4 Pt2' 119.3(4) . .
C33 P4 Pt2' 111.6(2) . .
C37 P4 Pt2' 120.6(2) . .
Pt2 P4 Pt2' 11.420(11) . .
C2 C1 C14 119.8(3) . .
C2 C1 Pt1 120.1(3) . .
C14 C1 Pt1 120.0(2) . .
C2 C1 Pt1' 107.9(3) . .
C14 C1 Pt1' 132.1(2) . .
Pt1 C1 Pt1' 13.21(3) . .
C1 C2 C3 124.1(4) . .
C1 C2 H2 117.9 . .
C3 C2 H2 117.9 . .
C4 C3 C2 117.7(3) . .
C4 C3 H3 121.2 . .
C2 C3 H3 121.2 . .
C3 C4 C5 120.0(3) . .
C3 C4 H4 120.0 . .
C5 C4 H4 120.0 . .
C6 C5 C4 119.6(3) . .
C6 C5 C14 122.0(3) . .
C4 C5 C14 118.4(3) . .
C5 C6 C7 121.5(3) . .
C5 C6 H6 119.2 . .
C7 C6 H6 119.2 . .
C6 C7 C8 122.0(3) . .
C6 C7 C12 120.1(3) . .
C8 C7 C12 117.9(3) . .
C9 C8 C7 122.7(4) . .
C9 C8 H8 118.6 . .
C7 C8 H8 118.6 . .
C8 C9 C10 118.1(3) . .
C8 C9 H9 120.9 . .
C10 C9 H9 120.9 . .
C11 C10 C9 123.6(3) . .
C11 C10 H10 118.2 . .
C9 C10 H10 118.2 . .
C10 C11 C12 119.2(3) . .
C10 C11 Pt2 116.6(2) . .
C12 C11 Pt2 124.0(2) . .
C10 C11 Pt2' 129.1(2) . .
C12 C11 Pt2' 111.3(2) . .
Pt2 C11 Pt2' 12.72(2) . .
C13 C12 C11 125.5(3) . .
C13 C12 C7 116.4(2) . .
C11 C12 C7 118.1(3) . .
C14 C13 C12 124.4(3) . .
C14 C13 H13 117.8 . .
C12 C13 H13 117.8 . .
C1 C14 C13 124.7(3) . .
C1 C14 C5 119.8(3) . .
C13 C14 C5 115.4(3) . .
C16 C15 P1 117.9(3) . .
C16 C15 H15A 107.8 . .
P1 C15 H15A 107.8 . .
C16 C15 H15B 107.8 . .
P1 C15 H15B 107.8 . .
H15A C15 H15B 107.2 . .
C15 C16 H16A 109.5 . .
C15 C16 H16B 109.5 . .
H16A C16 H16B 109.5 . .
C15 C16 H16C 109.5 . .
H16A C16 H16C 109.5 . .
H16B C16 H16C 109.5 . .
C18 C17 P1 112.7(3) . .
C18 C17 H17A 109.0 . .
P1 C17 H17A 109.0 . .
C18 C17 H17B 109.0 . .
P1 C17 H17B 109.0 . .
H17A C17 H17B 107.8 . .
C17 C18 H18A 109.5 . .
C17 C18 H18B 109.5 . .
H18A C18 H18B 109.5 . .
C17 C18 H18C 109.5 . .
H18A C18 H18C 109.5 . .
H18B C18 H18C 109.5 . .
C20 C19 P1 117.5(2) . .
C20 C19 H19A 107.9 . .
P1 C19 H19A 107.9 . .
C20 C19 H19B 107.9 . .
P1 C19 H19B 107.9 . .
H19A C19 H19B 107.2 . .
C19 C20 H20A 109.5 . .
C19 C20 H20B 109.5 . .
H20A C20 H20B 109.5 . .
C19 C20 H20C 109.5 . .
H20A C20 H20C 109.5 . .
H20B C20 H20C 109.5 . .
C22 C21 P2 124.5(5) . .
C22 C21 H21A 106.2 . .
P2 C21 H21A 106.2 . .
C22 C21 H21B 106.2 . .
P2 C21 H21B 106.2 . .
H21A C21 H21B 106.4 . .
C21 C22 H22A 109.5 . .
C21 C22 H22B 109.5 . .
H22A C22 H22B 109.5 . .
C21 C22 H22C 109.5 . .
H22A C22 H22C 109.5 . .
H22B C22 H22C 109.5 . .
P2 C23 C24 115.7(8) . .
P2 C23 H23A 108.4 . .
C24 C23 H23A 108.4 . .
P2 C23 H23B 108.4 . .
C24 C23 H23B 108.4 . .
H23A C23 H23B 107.4 . .
C23 C24 H24A 109.5 . .
C23 C24 H24B 109.5 . .
H24A C24 H24B 109.5 . .
C23 C24 H24C 109.5 . .
H24A C24 H24C 109.5 . .
H24B C24 H24C 109.5 . .
C26 C25 P2 117.4(3) . .
C26 C25 H25A 108.0 . .
P2 C25 H25A 108.0 . .
C26 C25 H25B 108.0 . .
P2 C25 H25B 108.0 . .
H25A C25 H25B 107.2 . .
C25 C26 H26A 109.5 . .
C25 C26 H26B 109.5 . .
H26A C26 H26B 109.5 . .
C25 C26 H26C 109.5 . .
H26A C26 H26C 109.5 . .
H26B C26 H26C 109.5 . .
C28 C27 P3 102.1(5) . .
C28 C27 H27A 111.4 . .
P3 C27 H27A 111.4 . .
C28 C27 H27B 111.4 . .
P3 C27 H27B 111.4 . .
H27A C27 H27B 109.2 . .
C27 C28 H28A 109.5 . .
C27 C28 H28B 109.5 . .
H28A C28 H28B 109.5 . .
C27 C28 H28C 109.5 . .
H28A C28 H28C 109.5 . .
H28B C28 H28C 109.5 . .
C30 C29 P3 114.0(5) . .
C30 C29 H29A 108.7 . .
P3 C29 H29A 108.7 . .
C30 C29 H29B 108.7 . .
P3 C29 H29B 108.7 . .
H29A C29 H29B 107.6 . .
C29 C30 H30A 109.5 . .
C29 C30 H30B 109.5 . .
H30A C30 H30B 109.5 . .
C29 C30 H30C 109.5 . .
H30A C30 H30C 109.5 . .
H30B C30 H30C 109.5 . .
C32 C31 P3 115.9(3) . .
C32 C31 H31A 108.3 . .
P3 C31 H31A 108.3 . .
C32 C31 H31B 108.3 . .
P3 C31 H31B 108.3 . .
H31A C31 H31B 107.4 . .
C31 C32 H32A 109.5 . .
C31 C32 H32B 109.5 . .
H32A C32 H32B 109.5 . .
C31 C32 H32C 109.5 . .
H32A C32 H32C 109.5 . .
H32B C32 H32C 109.5 . .
C34 C33 P4 119.5(4) . .
C34 C33 H33A 107.4 . .
P4 C33 H33A 107.4 . .
C34 C33 H33B 107.4 . .
P4 C33 H33B 107.4 . .
H33A C33 H33B 107.0 . .
C33 C34 H34A 109.5 . .
C33 C34 H34B 109.5 . .
H34A C34 H34B 109.5 . .
C33 C34 H34C 109.5 . .
H34A C34 H34C 109.5 . .
H34B C34 H34C 109.5 . .
C36 C35 P4 96.2(7) . .
C36 C35 H35A 112.5 . .
P4 C35 H35A 112.5 . .
C36 C35 H35B 112.5 . .
P4 C35 H35B 112.5 . .
H35A C35 H35B 110.0 . .
C35 C36 H36A 109.5 . .
C35 C36 H36B 109.5 . .
H36A C36 H36B 109.5 . .
C35 C36 H36C 109.5 . .
H36A C36 H36C 109.5 . .
H36B C36 H36C 109.5 . .
C38 C37 P4 113.7(4) . .
C38 C37 H37A 108.8 . .
P4 C37 H37A 108.8 . .
C38 C37 H37B 108.8 . .
P4 C37 H37B 108.8 . .
H37A C37 H37B 107.7 . .
C37 C38 H38A 109.5 . .
C37 C38 H38B 109.5 . .
H38A C38 H38B 109.5 . .
C37 C38 H38C 109.5 . .
H38A C38 H38C 109.5 . .
H38B C38 H38C 109.5 . .
C39 O1 Pt1 117.7(3) . .
C42 N1 C43 118.8(4) . .
C42 N1 Pt2 124.8(4) . 2_557
C43 N1 Pt2 115.7(3) . 2_557
O2 C39 O1 125.2(4) . .
O2 C39 C40 120.7(4) . .
O1 C39 C40 114.1(3) . .
C41 C40 C44 116.1(4) . .
C41 C40 C39 121.7(4) . .
C44 C40 C39 121.9(4) . .
C40 C41 C42 124.7(4) . .
C40 C41 H41 117.7 . .
C42 C41 H41 117.7 . .
N1 C42 C41 119.1(5) . .
N1 C42 H42 120.5 . .
C41 C42 H42 120.5 . .
N1 C43 C44 121.6(4) . .
N1 C43 H43 119.2 . .
C44 C43 H43 119.2 . .
C40 C44 C43 119.4(5) . .
C40 C44 H44 120.3 . .
C43 C44 H44 120.3 . .
C39' O1' Pt1' 119.6(3) . .
C42' N1' C43' 118.4(4) . .
C42' N1' Pt2' 132.6(3) . 2_557
C43' N1' Pt2' 109.0(3) . 2_557
C42' N1' Pt2 120.3(3) . 2_557
C43' N1' Pt2 121.3(3) . 2_557
Pt2' N1' Pt2 12.34(2) 2_557 2_557
O2' C39' O1' 125.2(4) . .
O2' C39' C40' 121.7(4) . .
O1' C39' C40' 113.1(4) . .
C41' C40' C44' 116.7(4) . .
C41' C40' C39' 124.8(4) . .
C44' C40' C39' 118.0(4) . .
C40' C41' C42' 122.7(4) . .
C40' C41' H41' 118.7 . .
C42' C41' H41' 118.7 . .
N1' C42' C41' 121.0(4) . .
N1' C42' H42' 119.5 . .
C41' C42' H42' 119.5 . .
N1' C43' C44' 120.9(4) . .
N1' C43' H43' 119.5 . .
C44' C43' H43' 119.5 . .
C40' C44' C43' 120.1(4) . .
C40' C44' H44' 119.9 . .
C43' C44' H44' 119.9 . .
Cl3 C45 Cl1 106.1(6) . .
Cl3 C45 Cl2 112.4(5) . .
Cl1 C45 Cl2 110.9(5) . .
Cl3 C45 H45 109.1 . .
Cl1 C45 H45 109.1 . .
Cl2 C45 H45 109.1 . .
Cl3 Cl1' Cl5 116.3(3) . 1_554
C45 Cl3 Cl2' 118.7(6) . .
C45 Cl3 Cl1' 85.9(4) . .
Cl2' Cl3 Cl1' 89.1(4) . .
Cl5 C46 Cl6 146.1(15) . .
Cl5 C46 Cl4 99.8(13) . .
Cl6 C46 Cl4 93.5(12) . .
Cl5 C46 H46 103.5 . .
Cl6 C46 H46 103.5 . .
Cl4 C46 H46 103.5 . .
O8 Cl4 N3 30.2(5) . .
O8 Cl4 C46' 71.2(7) . .
N3 Cl4 C46' 43.1(4) . .
O8 Cl4 C46 97.5(8) . .
N3 Cl4 C46 67.7(6) . .
C46' Cl4 C46 27.6(7) . .
C46 Cl5 Cl1' 171.1(9) . 1_556
Cl5' C46' Cl6' 141.2(9) . .
Cl5' C46' Cl4 111.2(8) . .
Cl6' C46' Cl4 105.8(7) . .
Cl5' C46' H46' 94.2 . .
Cl6' C46' H46' 94.2 . .
Cl4 C46' H46' 94.2 . .
O3 N2 O5 120.8(3) . .
O3 N2 O4 119.8(3) . .
O5 N2 O4 119.5(3) . .
O6 N3 O8 121.8(2) . .
O6 N3 O7 118.9(2) . .
O8 N3 O7 119.3(2) . .
O6 N3 Cl4 113.8(2) . .
O8 N3 Cl4 14.3(2) . .
O7 N3 Cl4 125.7(2) . .
Cl4 O8 N3 135.5(7) . .

loop_
_geom_bond_atom_site_label_1
_geom_bond_atom_site_label_2
_geom_bond_distance
_geom_bond_site_symmetry_2
Pt1 C1 2.015(3) .
Pt1 O1 2.173(4) .
Pt1 P2 2.3355(15) .
Pt1 P1 2.3755(10) .
Pt1' O1' 2.083(4) .
Pt1' C1 2.164(4) .
Pt1' P1 2.1694(11) .
Pt1' P2' 2.250(3) .
Pt2' N1' 2.072(3) 2_557
Pt2' C11 2.152(3) .
Pt2' P3' 2.302(3) .
Pt2' P4 2.3969(13) .
Pt2 C11 2.032(3) .
Pt2 N1 2.124(4) 2_557
Pt2 N1' 2.206(3) 2_557
Pt2 P4 2.2878(12) .
Pt2 P3 2.3306(15) .
Pt2 P3' 2.381(3) .
P1 C15 1.816(4) .
P1 C17 1.831(4) .
P1 C19 1.833(3) .
P2 C23 1.601(11) .
P2 C25 1.807(4) .
P2 C21 1.817(4) .
P3 C29 1.783(5) .
P3 C31 1.793(6) .
P3 C27 1.846(7) .
P4 C35 1.750(9) .
P4 C33 1.803(5) .
P4 C37 1.810(4) .
C1 C2 1.357(5) .
C1 C14 1.396(5) .
C2 C3 1.419(6) .
C2 H2 0.9500 .
C3 C4 1.417(7) .
C3 H3 0.9500 .
C4 C5 1.445(4) .
C4 H4 0.9500 .
C5 C6 1.383(5) .
C5 C14 1.456(4) .
C6 C7 1.388(4) .
C6 H6 0.9500 .
C7 C8 1.428(5) .
C7 C12 1.465(4) .
C8 C9 1.340(5) .
C8 H8 0.9500 .
C9 C10 1.443(6) .
C9 H9 0.9500 .
C10 C11 1.337(5) .
C10 H10 0.9500 .
C11 C12 1.443(4) .
C12 C13 1.425(5) .
C13 C14 1.414(4) .
C13 H13 0.9500 .
C15 C16 1.495(7) .
C15 H15A 0.9900 .
C15 H15B 0.9900 .
C16 H16A 0.9800 .
C16 H16B 0.9800 .
C16 H16C 0.9800 .
C17 C18 1.527(6) .
C17 H17A 0.9900 .
C17 H17B 0.9900 .
C18 H18A 0.9800 .
C18 H18B 0.9800 .
C18 H18C 0.9800 .
C19 C20 1.524(6) .
C19 H19A 0.9900 .
C19 H19B 0.9900 .
C20 H20A 0.9800 .
C20 H20B 0.9800 .
C20 H20C 0.9800 .
C21 C22 1.451(7) .
C21 H21A 0.9900 .
C21 H21B 0.9900 .
C22 H22A 0.9800 .
C22 H22B 0.9800 .
C22 H22C 0.9800 .
C23 C24 1.64(2) .
C23 H23A 0.9900 .
C23 H23B 0.9900 .
C24 H24A 0.9800 .
C24 H24B 0.9800 .
C24 H24C 0.9800 .
C25 C26 1.491(6) .
C25 H25A 0.9900 .
C25 H25B 0.9900 .
C26 H26A 0.9800 .
C26 H26B 0.9800 .
C26 H26C 0.9800 .
C27 C28 1.537(11) .
C27 H27A 0.9900 .
C27 H27B 0.9900 .
C28 H28A 0.9800 .
C28 H28B 0.9800 .
C28 H28C 0.9800 .
C29 C30 1.418(9) .
C29 H29A 0.9900 .
C29 H29B 0.9900 .
C30 H30A 0.9800 .
C30 H30B 0.9800 .
C30 H30C 0.9800 .
C31 C32 1.556(9) .
C31 H31A 0.9900 .
C31 H31B 0.9900 .
C32 H32A 0.9800 .
C32 H32B 0.9800 .
C32 H32C 0.9800 .
C33 C34 1.468(11) .
C33 H33A 0.9900 .
C33 H33B 0.9900 .
C34 H34A 0.9800 .
C34 H34B 0.9800 .
C34 H34C 0.9800 .
C35 C36 1.529(9) .
C35 H35A 0.9900 .
C35 H35B 0.9900 .
C36 H36A 0.9800 .
C36 H36B 0.9800 .
C36 H36C 0.9800 .
C37 C38 1.520(8) .
C37 H37A 0.9900 .
C37 H37B 0.9900 .
C38 H38A 0.9800 .
C38 H38B 0.9800 .
C38 H38C 0.9800 .
O1 C39 1.317(5) .
O2 C39 1.228(6) .
N1 C42 1.320(6) .
N1 C43 1.369(7) .
N1 Pt2 2.124(4) 2_557
C39 C40 1.465(5) .
C40 C41 1.353(7) .
C40 C44 1.370(6) .
C41 C42 1.414(6) .
C41 H41 0.9500 .
C42 H42 0.9500 .
C43 C44 1.435(6) .
C43 H43 0.9500 .
C44 H44 0.9500 .
O1' C39' 1.314(5) .
O2' C39' 1.214(6) .
N1' C42' 1.309(5) .
N1' C43' 1.381(6) .
N1' Pt2' 2.072(3) 2_557
N1' Pt2 2.206(4) 2_557
C39' C40' 1.462(6) .
C40' C41' 1.357(6) .
C40' C44' 1.370(5) .
C41' C42' 1.418(6) .
C41' H41' 0.9500 .
C42' H42' 0.9500 .
C43' C44' 1.429(6) .
C43' H43' 0.9500 .
C44' H44' 0.9500 .
C45 Cl3 1.709(9) .
C45 Cl1 1.747(12) .
C45 Cl2 1.820(9) .
C45 H45 1.0000 .
Cl1' Cl3 1.968(7) .
Cl1' Cl5 2.460(9) 1_554
Cl2' Cl3 1.921(12) .
C46 Cl5 1.57(2) .
C46 Cl6 1.65(2) .
C46 Cl4 2.05(3) .
C46 H46 1.0000 .
Cl4 O8 0.609(5) .
Cl4 N3 1.732(4) .
Cl4 C46' 1.863(16) .
Cl5 Cl1' 2.460(9) 1_556
C46' Cl5' 1.757(12) .
C46' Cl6' 1.836(15) .
C46' H46' 1.0000 .
N2 O3 1.243(3) .
N2 O5 1.245(3) .
N2 O4 1.250(4) .
N3 O6 1.242(3) .
N3 O8 1.244(3) .
N3 O7 1.257(2) .

loop_
_geom_torsion_atom_site_label_1
_geom_torsion_atom_site_label_2
_geom_torsion_atom_site_label_3
_geom_torsion_atom_site_label_4
_geom_torsion
_geom_torsion_site_symmetry_1
_geom_torsion_site_symmetry_4
O1' Pt1' P1 C15 -10.79(16) . .
C1 Pt1' P1 C15 157.99(15) . .
P2' Pt1' P1 C15 -101.4(10) . .
O1' Pt1' P1 C17 101.58(18) . .
C1 Pt1' P1 C17 -89.64(17) . .
P2' Pt1' P1 C17 10.9(10) . .
O1' Pt1' P1 C19 -142.87(17) . .
C1 Pt1' P1 C19 25.91(17) . .
P2' Pt1' P1 C19 126.5(10) . .
O1' Pt1' P1 Pt1 -104.62(11) . .
C1 Pt1' P1 Pt1 64.16(10) . .
P2' Pt1' P1 Pt1 164.7(10) . .
C1 Pt1 P1 C15 164.74(16) . .
O1 Pt1 P1 C15 -12.03(15) . .
P2 Pt1 P1 C15 -124.7(3) . .
C1 Pt1 P1 C17 -76.60(18) . .
O1 Pt1 P1 C17 106.64(18) . .
P2 Pt1 P1 C17 -6.1(3) . .
C1 Pt1 P1 C19 41.60(17) . .
O1 Pt1 P1 C19 -135.16(16) . .
P2 Pt1 P1 C19 112.2(3) . .
C1 Pt1 P1 Pt1' -104.45(11) . .
O1 Pt1 P1 Pt1' 78.78(11) . .
P2 Pt1 P1 Pt1' -33.9(2) . .
C1 Pt1 P2 C23 56.4(5) . .
O1 Pt1 P2 C23 -127.1(5) . .
P1 Pt1 P2 C23 -13.8(6) . .
C1 Pt1 P2 C25 -50.9(2) . .
O1 Pt1 P2 C25 125.6(2) . .
P1 Pt1 P2 C25 -121.1(3) . .
C1 Pt1 P2 C21 -171.3(2) . .
O1 Pt1 P2 C21 5.2(2) . .
P1 Pt1 P2 C21 118.5(3) . .
C11 Pt2 P3 C29 -79.8(2) . .
N1 Pt2 P3 C29 96.4(2) 2_557 .
N1' Pt2 P3 C29 114.5(2) 2_557 .
P4 Pt2 P3 C29 -2.2(3) . .
P3' Pt2 P3 C29 -178.5(3) . .
C11 Pt2 P3 C31 32.9(2) . .
N1 Pt2 P3 C31 -150.9(2) 2_557 .
N1' Pt2 P3 C31 -132.7(2) 2_557 .
P4 Pt2 P3 C31 110.5(3) . .
P3' Pt2 P3 C31 -65.8(3) . .
C11 Pt2 P3 C27 165.0(3) . .
N1 Pt2 P3 C27 -18.9(3) 2_557 .
N1' Pt2 P3 C27 -0.7(3) 2_557 .
P4 Pt2 P3 C27 -117.5(3) . .
P3' Pt2 P3 C27 66.2(3) . .
N1' Pt2' P3' Pt2 99.95(11) 2_557 .
C11 Pt2' P3' Pt2 -69.06(10) . .
P4 Pt2' P3' Pt2 -1.8(2) . .
C11 Pt2 P3' Pt2' 98.63(11) . .
N1 Pt2 P3' Pt2' -85.79(12) 2_557 .
N1' Pt2 P3' Pt2' -68.31(10) 2_557 .
P4 Pt2 P3' Pt2' 3.6(5) . .
P3 Pt2 P3' Pt2' 179.2(2) . .
C11 Pt2 P4 C35 62.0(2) . .
N1 Pt2 P4 C35 -113.8(2) 2_557 .
N1' Pt2 P4 C35 -131.8(2) 2_557 .
P3 Pt2 P4 C35 -15.1(3) . .
P3' Pt2 P4 C35 156.8(5) . .
C11 Pt2 P4 C33 -51.3(2) . .
N1 Pt2 P4 C33 132.9(2) 2_557 .
N1' Pt2 P4 C33 115.0(2) 2_557 .
P3 Pt2 P4 C33 -128.4(3) . .
P3' Pt2 P4 C33 43.5(5) . .
C11 Pt2 P4 C37 171.3(2) . .
N1 Pt2 P4 C37 -4.5(2) 2_557 .
N1' Pt2 P4 C37 -22.4(2) 2_557 .
P3 Pt2 P4 C37 94.2(3) . .
P3' Pt2 P4 C37 -93.9(5) . .
C11 Pt2 P4 Pt2' -98.34(11) . .
N1 Pt2 P4 Pt2' 85.85(12) 2_557 .
N1' Pt2 P4 Pt2' 67.89(10) 2_557 .
P3 Pt2 P4 Pt2' -175.5(2) . .
P3' Pt2 P4 Pt2' -3.5(5) . .
N1' Pt2' P4 C35 -120.9(3) 2_557 .
C11 Pt2' P4 C35 48.0(2) . .
P3' Pt2' P4 C35 -19.5(4) . .
N1' Pt2' P4 C33 123.7(2) 2_557 .
C11 Pt2' P4 C33 -67.4(2) . .
P3' Pt2' P4 C33 -134.9(3) . .
N1' Pt2' P4 C37 -2.9(2) 2_557 .
C11 Pt2' P4 C37 166.0(2) . .
P3' Pt2' P4 C37 98.4(3) . .
N1' Pt2' P4 Pt2 -99.43(11) 2_557 .
C11 Pt2' P4 Pt2 69.44(10) . .
P3' Pt2' P4 Pt2 1.9(3) . .
O1 Pt1 C1 C2 -158(2) . .
P2 Pt1 C1 C2 -87.4(4) . .
P1 Pt1 C1 C2 82.3(4) . .
O1 Pt1 C1 C14 20(3) . .
P2 Pt1 C1 C14 90.9(3) . .
P1 Pt1 C1 C14 -99.4(3) . .
O1 Pt1 C1 Pt1' 178(17) . .
P2 Pt1 C1 Pt1' -110.99(7) . .
P1 Pt1 C1 Pt1' 58.68(6) . .
O1' Pt1' C1 C2 -159.9(7) . .
P1 Pt1' C1 C2 90.4(3) . .
P2' Pt1' C1 C2 -82.9(3) . .
O1' Pt1' C1 C14 24.6(10) . .
P1 Pt1' C1 C14 -85.1(3) . .
P2' Pt1' C1 C14 101.6(4) . .
O1' Pt1' C1 Pt1 -1.2(8) . .
P1 Pt1' C1 Pt1 -110.94(7) . .
P2' Pt1' C1 Pt1 75.76(11) . .
C14 C1 C2 C3 2.1(7) . .
Pt1 C1 C2 C3 -179.5(4) . .
Pt1' C1 C2 C3 -174.0(4) . .
C1 C2 C3 C4 0.8(8) . .
C2 C3 C4 C5 -1.4(7) . .
C3 C4 C5 C6 178.3(4) . .
C3 C4 C5 C14 -0.8(6) . .
C4 C5 C6 C7 -179.2(4) . .
C14 C5 C6 C7 -0.1(6) . .
C5 C6 C7 C8 175.0(4) . .
C5 C6 C7 C12 -3.3(5) . .
C6 C7 C8 C9 -178.4(4) . .
C12 C7 C8 C9 0.0(6) . .
C7 C8 C9 C10 -2.0(7) . .
C8 C9 C10 C11 -0.6(7) . .
C9 C10 C11 C12 5.1(7) . .
C9 C10 C11 Pt2 -170.5(3) . .
C9 C10 C11 Pt2' -167.5(3) . .
N1 Pt2 C11 C10 23(3) 2_557 .
N1' Pt2 C11 C10 159.1(6) 2_557 .
P4 Pt2 C11 C10 -92.9(3) . .
P3 Pt2 C11 C10 77.9(3) . .
P3' Pt2 C11 C10 94.9(3) . .
N1 Pt2 C11 C12 -153(2) 2_557 .
N1' Pt2 C11 C12 -16.3(9) 2_557 .
P4 Pt2 C11 C12 91.7(3) . .
P3 Pt2 C11 C12 -97.5(3) . .
P3' Pt2 C11 C12 -80.6(3) . .
N1 Pt2 C11 Pt2' -147(2) 2_557 .
N1' Pt2 C11 Pt2' -10.2(7) 2_557 .
P4 Pt2 C11 Pt2' 97.73(7) . .
P3 Pt2 C11 Pt2' -91.41(7) . .
P3' Pt2 C11 Pt2' -74.49(8) . .
N1' Pt2' C11 C10 1.9(12) 2_557 .
P3' Pt2' C11 C10 82.3(4) . .
P4 Pt2' C11 C10 -83.7(4) . .
N1' Pt2' C11 C12 -171.2(8) 2_557 .
P3' Pt2' C11 C12 -90.8(3) . .
P4 Pt2' C11 C12 103.2(3) . .
N1' Pt2' C11 Pt2 14.2(10) 2_557 .
P3' Pt2' C11 Pt2 94.57(9) . .
P4 Pt2' C11 Pt2 -71.40(8) . .
C10 C11 C12 C13 172.8(4) . .
Pt2 C11 C12 C13 -11.9(6) . .
Pt2' C11 C12 C13 -13.3(5) . .
C10 C11 C12 C7 -6.9(6) . .
Pt2 C11 C12 C7 168.4(3) . .
Pt2' C11 C12 C7 166.9(3) . .
C6 C7 C12 C13 3.1(5) . .
C8 C7 C12 C13 -175.3(3) . .
C6 C7 C12 C11 -177.1(3) . .
C8 C7 C12 C11 4.5(5) . .
C11 C12 C13 C14 -179.3(4) . .
C7 C12 C13 C14 0.5(5) . .
C2 C1 C14 C13 176.9(4) . .
Pt1 C1 C14 C13 -1.4(5) . .
Pt1' C1 C14 C13 -8.0(6) . .
C2 C1 C14 C5 -4.4(6) . .
Pt1 C1 C14 C5 177.3(3) . .
Pt1' C1 C14 C5 170.7(3) . .
C12 C13 C14 C1 175.2(4) . .
C12 C13 C14 C5 -3.7(5) . .
C6 C5 C14 C1 -175.4(4) . .
C4 C5 C14 C1 3.7(5) . .
C6 C5 C14 C13 3.5(5) . .
C4 C5 C14 C13 -177.4(3) . .
C17 P1 C15 C16 50.3(3) . .
C19 P1 C15 C16 -57.6(3) . .
Pt1' P1 C15 C16 160.6(2) . .
Pt1 P1 C15 C16 173.1(2) . .
C15 P1 C17 C18 62.2(5) . .
C19 P1 C17 C18 173.0(4) . .
Pt1' P1 C17 C18 -54.6(4) . .
Pt1 P1 C17 C18 -60.1(5) . .
C15 P1 C19 C20 145.7(3) . .
C17 P1 C19 C20 35.3(4) . .
Pt1' P1 C19 C20 -80.3(3) . .
Pt1 P1 C19 C20 -88.3(3) . .
C23 P2 C21 C22 -160.6(9) . .
C25 P2 C21 C22 -56.7(8) . .
Pt1 P2 C21 C22 67.1(8) . .
C25 P2 C23 C24 -68.0(10) . .
C21 P2 C23 C24 41.5(11) . .
Pt1 P2 C23 C24 175.4(8) . .
C23 P2 C25 C26 67.4(5) . .
C21 P2 C25 C26 -48.3(4) . .
Pt1 P2 C25 C26 -174.9(3) . .
C29 P3 C27 C28 156.8(7) . .
C31 P3 C27 C28 52.7(8) . .
Pt2 P3 C27 C28 -83.8(7) . .
C31 P3 C29 C30 179.0(5) . .
C27 P3 C29 C30 68.3(6) . .
Pt2 P3 C29 C30 -56.5(5) . .
C29 P3 C31 C32 -62.6(4) . .
C27 P3 C31 C32 43.1(5) . .
Pt2 P3 C31 C32 179.2(3) . .
C35 P4 C33 C34 59.3(6) . .
C37 P4 C33 C34 -39.9(5) . .
Pt2 P4 C33 C34 177.3(4) . .
Pt2' P4 C33 C34 -173.7(4) . .
C33 P4 C35 C36 -150.9(8) . .
C37 P4 C35 C36 -42.5(9) . .
Pt2 P4 C35 C36 83.2(8) . .
Pt2' P4 C35 C36 87.6(8) . .
C35 P4 C37 C38 -175.4(6) . .
C33 P4 C37 C38 -73.4(6) . .
Pt2 P4 C37 C38 68.6(6) . .
Pt2' P4 C37 C38 55.3(6) . .
C1 Pt1 O1 C39 142(2) . .
P2 Pt1 O1 C39 71.4(4) . .
P1 Pt1 O1 C39 -98.5(4) . .
Pt1 O1 C39 O2 11.2(9) . .
Pt1 O1 C39 C40 -170.5(4) . .
O2 C39 C40 C41 -10.1(10) . .
O1 C39 C40 C41 171.5(6) . .
O2 C39 C40 C44 176.1(7) . .
O1 C39 C40 C44 -2.2(9) . .
C44 C40 C41 C42 0.7(11) . .
C39 C40 C41 C42 -173.4(7) . .
C43 N1 C42 C41 6.0(11) . .
Pt2 N1 C42 C41 175.6(5) 2_557 .
C40 C41 C42 N1 -3.5(12) . .
C42 N1 C43 C44 -6.2(11) . .
Pt2 N1 C43 C44 -176.8(6) 2_557 .
C41 C40 C44 C43 -0.8(10) . .
C39 C40 C44 C43 173.3(7) . .
N1 C43 C44 C40 3.5(12) . .
C1 Pt1' O1' C39' -24.1(10) . .
P1 Pt1' O1' C39' 84.9(4) . .
P2' Pt1' O1' C39' -102.0(4) . .
Pt1' O1' C39' O2' -15.1(8) . .
Pt1' O1' C39' C40' 162.4(4) . .
O2' C39' C40' C41' 173.0(6) . .
O1' C39' C40' C41' -4.6(9) . .
O2' C39' C40' C44' 0.7(9) . .
O1' C39' C40' C44' -176.9(6) . .
C44' C40' C41' C42' -3.1(9) . .
C39' C40' C41' C42' -175.5(6) . .
C43' N1' C42' C41' -1.1(9) . .
Pt2' N1' C42' C41' 178.4(4) 2_557 .
Pt2 N1' C42' C41' 178.4(4) 2_557 .
C40' C41' C42' N1' 3.9(10) . .
C42' N1' C43' C44' -1.9(9) . .
Pt2' N1' C43' C44' 178.4(5) 2_557 .
Pt2 N1' C43' C44' 178.5(5) 2_557 .
C41' C40' C44' C43' 0.0(9) . .
C39' C40' C44' C43' 173.0(6) . .
N1' C43' C44' C40' 2.5(10) . .
Cl1 C45 Cl3 Cl2' 32.3(7) . .
Cl2 C45 Cl3 Cl2' -89.1(8) . .
Cl1 C45 Cl3 Cl1' -54.4(5) . .
Cl2 C45 Cl3 Cl1' -175.8(7) . .
Cl5 Cl1' Cl3 C45 -174.7(6) 1_554 .
Cl5 Cl1' Cl3 Cl2' 66.4(5) 1_554 .
Cl5 C46 Cl4 O8 82.1(10) . .
Cl6 C46 Cl4 O8 -66.6(9) . .
Cl5 C46 Cl4 N3 76.7(9) . .
Cl6 C46 Cl4 N3 -72.0(7) . .
Cl5 C46 Cl4 C46' 99.4(17) . .
Cl6 C46 Cl4 C46' -49.3(11) . .
Cl6 C46 Cl5 Cl1' -153(5) . 1_556
Cl4 C46 Cl5 Cl1' 96(8) . 1_556
O8 Cl4 C46' Cl5' -77.1(8) . .
N3 Cl4 C46' Cl5' -90.5(8) . .
C46 Cl4 C46' Cl5' 121.1(16) . .
O8 Cl4 C46' Cl6' 91.1(8) . .
N3 Cl4 C46' Cl6' 77.7(7) . .
C46 Cl4 C46' Cl6' -70.7(14) . .
O8 Cl4 N3 O6 127.2(7) . .
C46' Cl4 N3 O6 -78.7(6) . .
C46 Cl4 N3 O6 -63.5(6) . .
C46' Cl4 N3 O8 154.2(9) . .
C46 Cl4 N3 O8 169.4(9) . .
O8 Cl4 N3 O7 -67.4(8) . .
C46' Cl4 N3 O7 86.8(6) . .
C46 Cl4 N3 O7 102.0(6) . .
C46' Cl4 O8 N3 -18.3(6) . .
C46 Cl4 O8 N3 -9.9(9) . .
O6 N3 O8 Cl4 -59.1(8) . .
O7 N3 O8 Cl4 120.8(7) . .
